data_7127629
loop_
_publ_author_name
'Wang, Yong'
'Wang, Meng-Fan'
'Young, David James'
'Zhu, Hua'
'Hu, Fei-Long'
'Mi, Yan'
'Qin, Zhen'
'Chen, Shu Li'
'Lang, Jian-Ping'

_publ_section_title
;
 Tuning the configuration of the flexible metal-alkene-framework affords
 pure cycloisomers in solid state photodimerization.
;
_journal_issue 9
_journal_name_full 'Chemical communications (Cambridge, England)'
_journal_page_first 1129
_journal_page_last 1132
_journal_paper_doi 10.1039/d0cc06939f
_journal_volume 57
_journal_year 2021
_chemical_formula_sum 'C39 H35 Cl3 N6 O2'
_chemical_formula_weight 726.08
_space_group_crystal_system triclinic
_space_group_IT_number 2
_space_group_name_Hall '-P 1'
_space_group_name_H-M_alt 'P -1'
_atom_sites_solution_hydrogens mixed
_audit_creation_method SHELXL-2017/1
_audit_update_record
;
2020-09-25 deposited with the CCDC.	2020-12-16 downloaded from the CCDC.
;
_cell_angle_alpha 76.210(8)
_cell_angle_beta 67.384(9)
_cell_angle_gamma 63.288(9)
_cell_formula_units_Z 2
_cell_length_a 12.2763(11)
_cell_length_b 12.7413(12)
_cell_length_c 13.7157(13)
_cell_measurement_reflns_used 3248
_cell_measurement_temperature 293(2)
_cell_measurement_theta_max 28.1370
_cell_measurement_theta_min 2.9190
_cell_volume 1763.4(3)
_computing_cell_refinement 'CrysAlisPro 1.171.38.43f (Rigaku OD, 2015)'
_computing_data_collection 'CrysAlisPro 1.171.38.43f (Rigaku OD, 2015)'
_computing_data_reduction 'CrysAlisPro 1.171.38.43f (Rigaku OD, 2015)'
_computing_structure_refinement 'SHELXL-2017/1 (Sheldrick, 2017)'
_diffrn_ambient_temperature 293(2)
_diffrn_measured_fraction_theta_full 0.999
_diffrn_measured_fraction_theta_max 0.999
_diffrn_measurement_device_type 'SuperNova, Dual, Cu at zero, AtlasS2'
_diffrn_measurement_method 'four-circle diffractometer'
_diffrn_radiation_type MoK\a
_diffrn_radiation_wavelength 0.71073
_diffrn_reflns_av_R_equivalents 0.0844
_diffrn_reflns_av_unetI/netI 0.1196
_diffrn_reflns_Laue_measured_fraction_full 0.999
_diffrn_reflns_Laue_measured_fraction_max 0.999
_diffrn_reflns_limit_h_max 14
_diffrn_reflns_limit_h_min -14
_diffrn_reflns_limit_k_max 15
_diffrn_reflns_limit_k_min -15
_diffrn_reflns_limit_l_max 13
_diffrn_reflns_limit_l_min -16
_diffrn_reflns_number 12673
_diffrn_reflns_point_group_measured_fraction_full 0.999
_diffrn_reflns_point_group_measured_fraction_max 0.999
_diffrn_reflns_theta_full 24.999
_diffrn_reflns_theta_max 24.999
_diffrn_reflns_theta_min 2.063
_exptl_absorpt_coefficient_mu 0.305
_exptl_absorpt_correction_T_max 1.00000
_exptl_absorpt_correction_T_min 0.89064
_exptl_absorpt_correction_type multi-scan
_exptl_crystal_colour colorless
_exptl_crystal_density_diffrn 1.376
_exptl_crystal_density_method 'not measured'
_exptl_crystal_description block
_exptl_crystal_F_000 756
_exptl_crystal_size_max 0.130
_exptl_crystal_size_mid 0.110
_exptl_crystal_size_min 0.090
_refine_diff_density_max 0.476
_refine_diff_density_min -0.573
_refine_diff_density_rms 0.080
_refine_ls_extinction_method none
_refine_ls_goodness_of_fit_ref 1.064
_refine_ls_hydrogen_treatment constr
_refine_ls_matrix_type full
_refine_ls_number_parameters 451
_refine_ls_number_reflns 6219
_refine_ls_number_restraints 1
_refine_ls_restrained_S_all 1.071
_refine_ls_R_factor_all 0.1166
_refine_ls_R_factor_gt 0.0788
_refine_ls_shift/su_max 0.051
_refine_ls_shift/su_mean 0.014
_refine_ls_structure_factor_coef Fsqd
_refine_ls_weighting_details 'w=1/[\s^2^(Fo^2^)+(0.0832P)^2^+0.5456P] where P=(Fo^2^+2Fc^2^)/3'
_refine_ls_weighting_scheme calc
_refine_ls_wR_factor_gt 0.1821
_refine_ls_wR_factor_ref 0.2138
_reflns_Friedel_coverage 0.000
_reflns_number_gt 4097
_reflns_number_total 6219
_reflns_threshold_expression 'I > 2\s(I)'
_cod_data_source_file d0cc06939f2.cif
_cod_data_source_block isomera
_cod_depositor_comments 'Adding full bibliography for 7127627--7127633.cif.'
_cod_database_code 7127629
_shelx_shelxl_version_number 2017/1
_shelx_space_group_comment
;
The symmetry employed for this shelxl refinement is uniquely defined
by the following loop, which should always be used as a source of
symmetry information in preference to the above space-group names.
They are only intended as comments.
;

loop_
_space_group_symop_operation_xyz
'x, y, z'
'-x, -y, -z'

loop_
_atom_site_label
_atom_site_type_symbol
_atom_site_fract_x
_atom_site_fract_y
_atom_site_fract_z
_atom_site_U_iso_or_equiv
_atom_site_adp_type
_atom_site_occupancy
_atom_site_site_symmetry_order
_atom_site_calc_flag
_atom_site_refinement_flags_posn
_atom_site_refinement_flags_adp
_atom_site_refinement_flags_occupancy
_atom_site_disorder_assembly
_atom_site_disorder_group
C1 C 0.1784(4) 0.6284(4) 0.4669(3) 0.0306(10) Uani 1 1 d . . . . .
H1 H 0.194080 0.695873 0.436978 0.037 Uiso 1 1 calc R U . . .
C2 C 0.2390(4) 0.5347(3) 0.4046(3) 0.0252(9) Uani 1 1 d . . . . .
H2 H 0.293016 0.540015 0.335714 0.030 Uiso 1 1 calc R U . . .
C3 C 0.2175(3) 0.4316(3) 0.4471(3) 0.0214(8) Uani 1 1 d . . . . .
C4 C 0.1358(4) 0.4326(4) 0.5492(3) 0.0303(10) Uani 1 1 d . . . . .
H4 H 0.117492 0.366710 0.580886 0.036 Uiso 1 1 calc R U . . .
C5 C 0.0806(4) 0.5304(4) 0.6052(3) 0.0374(11) Uani 1 1 d . . . . .
H5 H 0.026744 0.527018 0.674545 0.045 Uiso 1 1 calc R U . . .
C6 C 0.2798(4) 0.3244(3) 0.3875(3) 0.0208(8) Uani 1 1 d . . . . .
H6 H 0.212579 0.302280 0.388429 0.025 Uiso 1 1 calc R U . . .
C7 C 0.3871(3) 0.2110(3) 0.4242(3) 0.0212(8) Uani 1 1 d . . . . .
H7 H 0.355711 0.149134 0.461223 0.025 Uiso 1 1 calc R U . . .
C8 C 0.4455(3) 0.2400(3) 0.4875(3) 0.0209(8) Uani 1 1 d . . . . .
C9 C 0.4178(4) 0.2087(4) 0.5952(3) 0.0280(9) Uani 1 1 d . . . . .
H9 H 0.370054 0.162830 0.627025 0.034 Uiso 1 1 calc R U . . .
C10 C 0.4600(4) 0.2443(4) 0.6561(3) 0.0345(10) Uani 1 1 d . . . . .
H10 H 0.439632 0.221348 0.728252 0.041 Uiso 1 1 calc R U . . .
C11 C 0.5581(4) 0.3400(3) 0.5114(3) 0.0280(9) Uani 1 1 d . . . . .
H11 H 0.606673 0.385239 0.481553 0.034 Uiso 1 1 calc R U . . .
C12 C 0.5199(4) 0.3066(3) 0.4453(3) 0.0263(9) Uani 1 1 d . . . . .
H12 H 0.543790 0.328397 0.373046 0.032 Uiso 1 1 calc R U . . .
C13 C 0.4662(4) 0.1889(3) 0.3062(3) 0.0219(8) Uani 1 1 d . . . . .
H13 H 0.554528 0.181075 0.289263 0.026 Uiso 1 1 calc R U . . .
C14 C 0.3749(3) 0.3191(3) 0.2737(3) 0.0189(8) Uani 1 1 d . . . . .
H14 H 0.415867 0.373759 0.261547 0.023 Uiso 1 1 calc R U . . .
C15 C 0.3318(3) 0.3315(3) 0.1807(3) 0.0200(8) Uani 1 1 d . . . . .
C16 C 0.2356(3) 0.2961(3) 0.1920(3) 0.0178(8) Uani 1 1 d . . . . .
H16 H 0.174058 0.295502 0.257966 0.021 Uiso 1 1 calc R U . . .
C17 C 0.2303(3) 0.2616(3) 0.1058(3) 0.0197(8) Uani 1 1 d . . . . .
C18 C 0.3085(4) 0.2851(3) 0.0069(3) 0.0239(9) Uani 1 1 d . . . . .
H18 H 0.304428 0.264900 -0.052128 0.029 Uiso 1 1 calc R U . . .
C19 C 0.4042(4) 0.3518(3) 0.0777(3) 0.0248(9) Uani 1 1 d . . . . .
H19 H 0.466996 0.378728 0.067941 0.030 Uiso 1 1 calc R U . . .
C20 C 0.5678(4) 0.0312(3) 0.1795(3) 0.0246(9) Uani 1 1 d . . . . .
H20 H 0.645564 0.036659 0.165435 0.030 Uiso 1 1 calc R U . . .
C21 C 0.4618(3) 0.0940(3) 0.2612(3) 0.0197(8) Uani 1 1 d . . . . .
C22 C 0.3471(3) 0.0837(3) 0.2804(3) 0.0189(8) Uani 1 1 d . . . . .
H22 H 0.277996 0.112699 0.340749 0.023 Uiso 1 1 calc R U . . .
C23 C 0.3349(3) 0.0305(3) 0.2099(3) 0.0192(8) Uani 1 1 d . . . . .
C24 C 0.4479(3) -0.0314(3) 0.1332(3) 0.0225(9) Uani 1 1 d . . . . .
H24 H 0.442412 -0.071725 0.088126 0.027 Uiso 1 1 calc R U . . .
C25 C 0.2070(3) 0.0626(3) 0.1954(3) 0.0207(8) Uani 1 1 d . . . . .
H25 H 0.209708 -0.002306 0.166734 0.025 Uiso 1 1 calc R U . . .
C26 C 0.1608(3) 0.1835(3) 0.1231(3) 0.0210(8) Uani 1 1 d . . . . .
H26 H 0.160803 0.169132 0.056046 0.025 Uiso 1 1 calc R U . . .
C27 C 0.0233(3) 0.2204(3) 0.2074(3) 0.0220(8) Uani 1 1 d . . . . .
H27 H -0.003231 0.295706 0.234405 0.026 Uiso 1 1 calc R U . . .
C28 C 0.0789(3) 0.1132(3) 0.2851(3) 0.0199(8) Uani 1 1 d . . . . .
H28 H 0.094293 0.142646 0.336254 0.024 Uiso 1 1 calc R U . . .
C29 C -0.0005(3) 0.0424(3) 0.3450(3) 0.0189(8) Uani 1 1 d . . . . .
C30 C -0.1186(4) 0.0955(3) 0.4181(3) 0.0251(9) Uani 1 1 d . . . . .
H30 H -0.147474 0.173633 0.430748 0.030 Uiso 1 1 calc R U . . .
C31 C -0.1950(4) 0.0329(4) 0.4732(3) 0.0330(10) Uani 1 1 d . . . . .
H31 H -0.274701 0.071552 0.521791 0.040 Uiso 1 1 calc R U . . .
C32 C -0.0464(4) -0.1291(4) 0.3895(4) 0.0347(11) Uani 1 1 d . . . . .
H32 H -0.019725 -0.207355 0.378275 0.042 Uiso 1 1 calc R U . . .
C33 C 0.0366(4) -0.0741(3) 0.3306(3) 0.0278(9) Uani 1 1 d . . . . .
H33 H 0.115633 -0.114721 0.282334 0.033 Uiso 1 1 calc R U . . .
C34 C -0.0779(4) 0.2219(3) 0.1709(3) 0.0226(9) Uani 1 1 d . . . . .
C35 C -0.0626(4) 0.1257(4) 0.1273(3) 0.0273(9) Uani 1 1 d . . . . .
H35 H 0.010148 0.055759 0.123224 0.033 Uiso 1 1 calc R U . . .
C36 C -0.1568(4) 0.1358(4) 0.0904(3) 0.0311(10) Uani 1 1 d . . . . .
H36 H -0.143853 0.071067 0.060657 0.037 Uiso 1 1 calc R U . . .
C37 C -0.2802(4) 0.3230(4) 0.1366(3) 0.0362(11) Uani 1 1 d . . . . .
H37 H -0.354174 0.391544 0.139403 0.043 Uiso 1 1 calc R U . . .
C38 C -0.1913(4) 0.3215(4) 0.1770(3) 0.0293(10) Uani 1 1 d . . . . .
H38 H -0.207730 0.386803 0.207975 0.035 Uiso 1 1 calc R U . . .
C39 C 0.0206(5) 0.6860(4) 0.1168(4) 0.0435(12) Uani 1 1 d . . . . .
H39 H 0.070690 0.714464 0.049851 0.052 Uiso 1 1 calc R U . . .
Cl1 Cl 0.11215(13) 0.62920(11) 0.20210(12) 0.0604(4) Uani 1 1 d . . . . .
Cl2 Cl -0.12158(13) 0.80463(12) 0.16785(11) 0.0665(5) Uani 1 1 d . . . . .
Cl3 Cl -0.00843(19) 0.57565(14) 0.09014(13) 0.0787(5) Uani 1 1 d . . . . .
N1 N 0.5644(3) -0.0363(3) 0.1204(3) 0.0260(8) Uani 1 1 d . . . . .
N2 N 0.3900(3) 0.3354(3) -0.0086(2) 0.0246(8) Uani 1 1 d . . . . .
N3 N -0.1606(3) -0.0798(3) 0.4605(3) 0.0322(9) Uani 1 1 d . . . . .
N4 N -0.2648(3) 0.2310(3) 0.0939(3) 0.0381(9) Uani 1 1 d . . . . .
N5 N 0.5289(3) 0.3106(3) 0.6162(3) 0.0326(8) Uani 1 1 d . . . . .
N6 N 0.0995(4) 0.6302(3) 0.5663(3) 0.0386(9) Uani 1 1 d . . . . .
O1 O 0.5455(3) 0.3940(3) 0.7907(2) 0.0613(11) Uani 1 1 d . . . . .
H1C H 0.497817 0.375709 0.849814 0.074 Uiso 1 1 d DR U . . .
H1D H 0.538816 0.369329 0.741784 0.074 Uiso 1 1 d R U . . .
O2 O 0.7242(4) 0.1882(3) 0.8967(3) 0.0780(12) Uani 1 1 d . . . . .
H2C H 0.723671 0.205516 0.953069 0.094 Uiso 1 1 d R U . . .
H2D H 0.672761 0.248556 0.870779 0.094 Uiso 1 1 d DR U . . .

loop_
_atom_site_aniso_label
_atom_site_aniso_U_11
_atom_site_aniso_U_22
_atom_site_aniso_U_33
_atom_site_aniso_U_23
_atom_site_aniso_U_13
_atom_site_aniso_U_12
C1 0.043(3) 0.025(2) 0.025(2) -0.0007(17) -0.012(2) -0.015(2)
C2 0.025(2) 0.027(2) 0.026(2) -0.0066(17) -0.0071(18) -0.0104(18)
C3 0.0181(19) 0.027(2) 0.021(2) -0.0043(16) -0.0081(17) -0.0083(17)
C4 0.033(2) 0.029(2) 0.024(2) -0.0024(18) -0.0019(19) -0.014(2)
C5 0.041(3) 0.032(3) 0.026(2) -0.0063(19) -0.005(2) -0.006(2)
C6 0.023(2) 0.022(2) 0.021(2) -0.0021(16) -0.0077(17) -0.0106(17)
C7 0.022(2) 0.023(2) 0.018(2) -0.0006(16) -0.0041(17) -0.0107(17)
C8 0.0189(19) 0.016(2) 0.021(2) -0.0008(15) -0.0057(17) -0.0028(16)
C9 0.026(2) 0.032(2) 0.023(2) 0.0026(17) -0.0060(18) -0.0138(19)
C10 0.040(3) 0.044(3) 0.019(2) 0.0033(19) -0.012(2) -0.016(2)
C11 0.030(2) 0.025(2) 0.031(2) -0.0001(18) -0.012(2) -0.0114(19)
C12 0.028(2) 0.031(2) 0.019(2) 0.0004(17) -0.0065(18) -0.0133(19)
C13 0.0192(19) 0.025(2) 0.020(2) -0.0025(16) -0.0043(17) -0.0092(17)
C14 0.0205(19) 0.019(2) 0.017(2) -0.0031(15) -0.0011(16) -0.0102(17)
C15 0.024(2) 0.014(2) 0.017(2) -0.0022(15) -0.0011(17) -0.0076(16)
C16 0.0144(18) 0.018(2) 0.0142(19) -0.0025(14) 0.0013(16) -0.0045(16)
C17 0.022(2) 0.0129(19) 0.022(2) -0.0012(15) -0.0078(17) -0.0041(16)
C18 0.025(2) 0.027(2) 0.017(2) 0.0003(16) -0.0049(17) -0.0107(18)
C19 0.028(2) 0.021(2) 0.029(2) -0.0060(17) -0.0100(19) -0.0108(18)
C20 0.020(2) 0.026(2) 0.027(2) -0.0030(17) -0.0042(18) -0.0102(18)
C21 0.022(2) 0.018(2) 0.018(2) 0.0024(15) -0.0083(17) -0.0073(17)
C22 0.0167(19) 0.016(2) 0.015(2) 0.0004(15) 0.0025(16) -0.0062(16)
C23 0.023(2) 0.015(2) 0.018(2) 0.0000(15) -0.0055(17) -0.0081(17)
C24 0.020(2) 0.022(2) 0.023(2) -0.0044(16) -0.0042(17) -0.0069(17)
C25 0.024(2) 0.023(2) 0.020(2) -0.0018(16) -0.0041(17) -0.0148(18)
C26 0.022(2) 0.025(2) 0.016(2) -0.0021(16) -0.0036(17) -0.0114(17)
C27 0.022(2) 0.022(2) 0.021(2) -0.0045(16) -0.0029(17) -0.0100(17)
C28 0.0181(19) 0.020(2) 0.019(2) -0.0028(15) -0.0039(16) -0.0059(16)
C29 0.0186(19) 0.022(2) 0.018(2) 0.0016(15) -0.0084(16) -0.0094(17)
C30 0.023(2) 0.023(2) 0.025(2) -0.0011(16) -0.0022(18) -0.0111(18)
C31 0.025(2) 0.031(3) 0.032(3) -0.0015(19) -0.001(2) -0.0091(19)
C32 0.036(2) 0.023(2) 0.042(3) -0.0051(19) -0.005(2) -0.015(2)
C33 0.026(2) 0.028(2) 0.026(2) -0.0031(17) -0.0024(18) -0.0124(19)
C34 0.021(2) 0.026(2) 0.020(2) 0.0025(16) -0.0035(17) -0.0140(18)
C35 0.029(2) 0.030(2) 0.027(2) 0.0021(17) -0.0116(19) -0.0154(19)
C36 0.036(2) 0.039(3) 0.023(2) 0.0006(18) -0.0060(19) -0.022(2)
C37 0.021(2) 0.049(3) 0.031(3) 0.006(2) -0.007(2) -0.013(2)
C38 0.022(2) 0.032(2) 0.024(2) -0.0032(18) 0.0001(18) -0.0087(19)
C39 0.050(3) 0.033(3) 0.027(3) 0.004(2) -0.004(2) -0.010(2)
Cl1 0.0496(8) 0.0432(8) 0.0850(11) -0.0128(7) -0.0319(8) -0.0034(6)
Cl2 0.0493(8) 0.0559(9) 0.0520(9) -0.0081(7) -0.0088(7) 0.0101(7)
Cl3 0.1295(15) 0.0596(10) 0.0680(11) 0.0037(8) -0.0561(10) -0.0394(10)
N1 0.0183(17) 0.0269(19) 0.0272(19) -0.0085(15) -0.0011(15) -0.0065(15)
N2 0.0274(18) 0.0267(19) 0.0207(18) -0.0008(14) -0.0026(15) -0.0164(16)
N3 0.031(2) 0.032(2) 0.031(2) -0.0010(16) 0.0007(17) -0.0200(17)
N4 0.031(2) 0.051(3) 0.040(2) 0.0013(19) -0.0135(18) -0.023(2)
N5 0.036(2) 0.038(2) 0.029(2) -0.0056(16) -0.0156(17) -0.0132(18)
N6 0.057(3) 0.024(2) 0.030(2) -0.0069(16) -0.0159(19) -0.0077(18)
O1 0.078(3) 0.113(3) 0.0246(18) -0.0060(19) -0.0013(18) -0.077(3)
O2 0.076(3) 0.077(3) 0.077(3) -0.028(2) -0.021(2) -0.019(2)

loop_
_atom_type_symbol
_atom_type_description
_atom_type_scat_dispersion_real
_atom_type_scat_dispersion_imag
_atom_type_scat_source
C C 0.0033 0.0016 'International Tables Vol C Tables 4.2.6.8 and 6.1.1.4'
H H 0.0000 0.0000 'International Tables Vol C Tables 4.2.6.8 and 6.1.1.4'
N N 0.0061 0.0033 'International Tables Vol C Tables 4.2.6.8 and 6.1.1.4'
O O 0.0106 0.0060 'International Tables Vol C Tables 4.2.6.8 and 6.1.1.4'
Cl Cl 0.1484 0.1585 'International Tables Vol C Tables 4.2.6.8 and 6.1.1.4'

loop_
_geom_angle_atom_site_label_1
_geom_angle_atom_site_label_2
_geom_angle_atom_site_label_3
_geom_angle
_geom_angle_site_symmetry_1
_geom_angle_site_symmetry_3
_geom_angle_publ_flag
N6 C1 C2 125.5(4) . . ?
C1 C2 C3 118.8(4) . . ?
C4 C3 C2 116.2(4) . . ?
C4 C3 C6 120.5(3) . . ?
C2 C3 C6 123.3(3) . . ?
C3 C4 C5 120.6(4) . . ?
N6 C5 C4 124.2(4) . . ?
C3 C6 C14 121.8(3) . . ?
C3 C6 C7 118.0(3) . . ?
C14 C6 C7 89.7(3) . . ?
C8 C7 C13 117.2(3) . . ?
C8 C7 C6 112.7(3) . . ?
C13 C7 C6 89.1(3) . . ?
C9 C8 C12 116.1(3) . . ?
C9 C8 C7 120.2(3) . . ?
C12 C8 C7 123.5(3) . . ?
C10 C9 C8 121.0(4) . . ?
N5 C10 C9 123.0(4) . . ?
N5 C11 C12 123.6(4) . . ?
C11 C12 C8 119.8(4) . . ?
C21 C13 C7 117.4(3) . . ?
C21 C13 C14 112.9(3) . . ?
C7 C13 C14 88.9(3) . . ?
C15 C14 C6 120.1(3) . . ?
C15 C14 C13 116.2(3) . . ?
C6 C14 C13 89.0(3) . . ?
C19 C15 C16 116.2(3) . . ?
C19 C15 C14 121.5(3) . . ?
C16 C15 C14 120.7(3) . . ?
C15 C16 C17 120.6(3) . . ?
C18 C17 C16 116.8(3) . . ?
C18 C17 C26 122.2(3) . . ?
C16 C17 C26 120.0(3) . . ?
N2 C18 C17 123.6(4) . . ?
N2 C19 C15 124.4(3) . . ?
N1 C20 C21 124.2(3) . . ?
C22 C21 C20 116.5(3) . . ?
C22 C21 C13 122.0(3) . . ?
C20 C21 C13 120.0(3) . . ?
C23 C22 C21 120.5(3) . . ?
C22 C23 C24 116.8(3) . . ?
C22 C23 C25 122.6(3) . . ?
C24 C23 C25 118.7(3) . . ?
N1 C24 C23 124.0(3) . . ?
C23 C25 C28 121.2(3) . . ?
C23 C25 C26 114.2(3) . . ?
C28 C25 C26 89.0(3) . . ?
C17 C26 C27 116.2(3) . . ?
C17 C26 C25 115.0(3) . . ?
C27 C26 C25 88.9(3) . . ?
C34 C27 C26 114.5(3) . . ?
C34 C27 C28 118.0(3) . . ?
C26 C27 C28 89.4(3) . . ?
C29 C28 C25 121.8(3) . . ?
C29 C28 C27 117.2(3) . . ?
C25 C28 C27 90.9(3) . . ?
C30 C29 C33 116.8(3) . . ?
C30 C29 C28 119.0(3) . . ?
C33 C29 C28 124.1(3) . . ?
C29 C30 C31 120.3(4) . . ?
N3 C31 C30 123.7(4) . . ?
N3 C32 C33 125.6(4) . . ?
C29 C33 C32 118.6(4) . . ?
C38 C34 C35 116.8(3) . . ?
C38 C34 C27 120.8(3) . . ?
C35 C34 C27 122.4(3) . . ?
C36 C35 C34 119.0(4) . . ?
N4 C36 C35 125.1(4) . . ?
N4 C37 C38 123.5(4) . . ?
C34 C38 C37 119.6(4) . . ?
Cl2 C39 Cl1 111.1(3) . . ?
Cl2 C39 Cl3 111.6(3) . . ?
Cl1 C39 Cl3 110.3(2) . . ?
C20 N1 C24 116.7(3) . . ?
C19 N2 C18 117.0(3) . . ?
C32 N3 C31 115.0(3) . . ?
C36 N4 C37 116.0(4) . . ?
C10 N5 C11 116.5(3) . . ?
C1 N6 C5 114.6(3) . . ?

loop_
_geom_bond_atom_site_label_1
_geom_bond_atom_site_label_2
_geom_bond_distance
_geom_bond_site_symmetry_2
_geom_bond_publ_flag
C1 N6 1.333(5) . ?
C1 C2 1.380(5) . ?
C2 C3 1.401(5) . ?
C3 C4 1.373(5) . ?
C3 C6 1.494(5) . ?
C4 C5 1.378(6) . ?
C5 N6 1.342(5) . ?
C6 C14 1.543(5) . ?
C6 C7 1.590(5) . ?
C7 C8 1.507(5) . ?
C7 C13 1.552(5) . ?
C8 C9 1.382(5) . ?
C8 C12 1.395(5) . ?
C9 C10 1.377(6) . ?
C10 N5 1.340(5) . ?
C11 N5 1.343(5) . ?
C11 C12 1.382(5) . ?
C13 C21 1.511(5) . ?
C13 C14 1.602(5) . ?
C14 C15 1.510(5) . ?
C15 C19 1.386(5) . ?
C15 C16 1.388(5) . ?
C16 C17 1.389(5) . ?
C17 C18 1.384(5) . ?
C17 C26 1.505(5) . ?
C18 N2 1.344(5) . ?
C19 N2 1.336(5) . ?
C20 N1 1.338(5) . ?
C20 C21 1.400(5) . ?
C21 C22 1.391(5) . ?
C22 C23 1.389(5) . ?
C23 C24 1.394(5) . ?
C23 C25 1.516(5) . ?
C24 N1 1.346(5) . ?
C25 C28 1.543(5) . ?
C25 C26 1.611(5) . ?
C26 C27 1.566(5) . ?
C27 C34 1.499(5) . ?
C27 C28 1.580(5) . ?
C28 C29 1.503(5) . ?
C29 C30 1.374(5) . ?
C29 C33 1.384(5) . ?
C30 C31 1.388(5) . ?
C31 N3 1.337(5) . ?
C32 N3 1.326(5) . ?
C32 C33 1.386(5) . ?
C34 C38 1.388(5) . ?
C34 C35 1.397(5) . ?
C35 C36 1.376(6) . ?
C36 N4 1.328(5) . ?
C37 N4 1.341(6) . ?
C37 C38 1.393(6) . ?
C39 Cl2 1.737(5) . ?
C39 Cl1 1.741(5) . ?
C39 Cl3 1.742(5) . ?
